data_7216427
loop_
_publ_author_name
'Tripuramallu, Bharat Kumar'
'Manna, Paulami'
'Das, Samar K.'

_publ_section_title
;
 Structural library of coordination polymers based on flexible linkers
 exploiting the role of linker coordination angle: synthesis, structural
 characterization and magnetic properties
;
_journal_issue 22
_journal_name_full CrystEngComm
_journal_page_first 4816
_journal_paper_doi 10.1039/c3ce42637h
_journal_volume 16
_journal_year 2014
_chemical_formula_moiety 'C28 H34 Co N4 O5'
_chemical_formula_sum 'C28 H34 Co N4 O5'
_chemical_formula_weight 565.52
_chemical_name_systematic
; 
 ? 
;
_space_group_IT_number 14
_symmetry_cell_setting monoclinic
_symmetry_space_group_name_Hall '-P 2yn'
_symmetry_space_group_name_H-M 'P 1 21/n 1'
_atom_sites_solution_hydrogens geom
_atom_sites_solution_primary direct
_atom_sites_solution_secondary difmap
_audit_creation_method SHELXL-97
_cell_angle_alpha 90.00
_cell_angle_beta 108.808(8)
_cell_angle_gamma 90.00
_cell_formula_units_Z 4
_cell_length_a 13.1976(9)
_cell_length_b 10.4914(7)
_cell_length_c 20.3760(15)
_cell_measurement_reflns_used 3964
_cell_measurement_temperature 298(2)
_cell_measurement_theta_max 27.9843
_cell_measurement_theta_min 2.7008
_cell_volume 2670.6(3)
_computing_cell_refinement
;
CrysAlisPro, Agilent Technologies,
Version 1.171.35.19 (release 27-10-2011 CrysAlis171 .NET)
(compiled Oct 27 2011,15:02:11)
;
_computing_data_collection
;
CrysAlisPro, Agilent Technologies,
Version 1.171.35.19 (release 27-10-2011 CrysAlis171 .NET)
(compiled Oct 27 2011,15:02:11)
;
_computing_data_reduction
;
CrysAlisPro, Agilent Technologies,

Version 1.171.35.19 (release 27-10-2011 CrysAlis171 .NET)
(compiled Oct 27 2011,15:02:11)
;
_computing_molecular_graphics 'Bruker SHELXTL'
_computing_publication_material 'Bruker SHELXTL'
_computing_structure_refinement 'SHELXL-97 (Sheldrick, 1997)'
_computing_structure_solution 'SHELXS-97 (Sheldrick, 1990)'
_diffrn_ambient_temperature 298(2)
_diffrn_measured_fraction_theta_full 0.997
_diffrn_measured_fraction_theta_max 0.997
_diffrn_measurement_device_type 'Xcalibur, Eos, Gemini'
_diffrn_measurement_method '\w scans'
_diffrn_radiation_monochromator graphite
_diffrn_radiation_source 'Enhance (Mo) X-ray Source'
_diffrn_radiation_type MoK\a
_diffrn_radiation_wavelength 0.71073
_diffrn_reflns_av_R_equivalents 0.0398
_diffrn_reflns_av_sigmaI/netI 0.0543
_diffrn_reflns_limit_h_max 16
_diffrn_reflns_limit_h_min -16
_diffrn_reflns_limit_k_max 7
_diffrn_reflns_limit_k_min -13
_diffrn_reflns_limit_l_max 25
_diffrn_reflns_limit_l_min -15
_diffrn_reflns_number 10448
_diffrn_reflns_theta_full 26.37
_diffrn_reflns_theta_max 26.37
_diffrn_reflns_theta_min 2.87
_exptl_absorpt_coefficient_mu 0.688
_exptl_absorpt_correction_T_max 0.8862
_exptl_absorpt_correction_T_min 0.7704
_exptl_absorpt_correction_type multi-scan
_exptl_absorpt_process_details
;
CrysAlisPro, Agilent Technologies,
Version 1.171.35.19 (release 27-10-2011 CrysAlis171 .NET)
(compiled Oct 27 2011,15:02:11)
Empirical absorption correction using spherical harmonics,
 implemented in SCALE3 ABSPACK scaling algorithm.

;
_exptl_crystal_colour blue
_exptl_crystal_density_diffrn 1.407
_exptl_crystal_density_method 'not measured'
_exptl_crystal_description block
_exptl_crystal_F_000 1188
_exptl_crystal_size_max 0.40
_exptl_crystal_size_mid 0.30
_exptl_crystal_size_min 0.18
_refine_diff_density_max 0.422
_refine_diff_density_min -0.376
_refine_diff_density_rms 0.057
_refine_ls_extinction_method none
_refine_ls_goodness_of_fit_ref 1.024
_refine_ls_hydrogen_treatment mixed
_refine_ls_matrix_type full
_refine_ls_number_parameters 359
_refine_ls_number_reflns 5442
_refine_ls_number_restraints 0
_refine_ls_restrained_S_all 1.024
_refine_ls_R_factor_all 0.0653
_refine_ls_R_factor_gt 0.0440
_refine_ls_shift/su_max 0.001
_refine_ls_shift/su_mean 0.000
_refine_ls_structure_factor_coef Fsqd
_refine_ls_weighting_details 'calc w=1/[\s^2^(Fo^2^)+(0.0515P)^2^+0.0567P] where P=(Fo^2^+2Fc^2^)/3'
_refine_ls_weighting_scheme calc
_refine_ls_wR_factor_gt 0.1027
_refine_ls_wR_factor_ref 0.1166
_reflns_number_gt 4023
_reflns_number_total 5442
_reflns_threshold_expression >2sigma(I)
_cod_data_source_file c3ce42637h2.cif
_cod_data_source_block compound3b
_cod_original_sg_symbol_H-M P2(1)/n
_cod_database_code 7216427

loop_
_symmetry_equiv_pos_as_xyz
'x, y, z'
'-x+1/2, y+1/2, -z+1/2'
'-x, -y, -z'
'x-1/2, -y-1/2, z-1/2'

loop_
_atom_site_label
_atom_site_type_symbol
_atom_site_fract_x
_atom_site_fract_y
_atom_site_fract_z
_atom_site_U_iso_or_equiv
_atom_site_adp_type
_atom_site_occupancy
_atom_site_symmetry_multiplicity
_atom_site_calc_flag
_atom_site_refinement_flags
Co1 Co 0.58624(3) 0.25744(3) 0.445670(15) 0.03662(13) Uani 1 1 d .
O4 O 0.69902(13) 0.30934(17) 0.55250(8) 0.0473(4) Uani 1 1 d .
N2 N 0.30725(15) 0.33560(19) 0.49825(9) 0.0383(5) Uani 1 1 d .
O3 O 0.68035(14) 0.11937(16) 0.50720(9) 0.0520(5) Uani 1 1 d .
O2 O 0.54447(15) 0.42940(17) 0.38385(9) 0.0501(5) Uani 1 1 d .
O1 O 0.68835(14) 0.3260(2) 0.38919(9) 0.0582(5) Uani 1 1 d .
C17 C 0.58220(18) 0.4333(2) 0.23078(11) 0.0354(5) Uani 1 1 d .
N1 N 0.45902(16) 0.27466(19) 0.48453(10) 0.0407(5) Uani 1 1 d .
N4 N 0.43510(19) -0.0193(2) 0.29679(10) 0.0511(6) Uani 1 1 d .
C5 C 0.12236(19) 0.3938(2) 0.43116(13) 0.0398(6) Uani 1 1 d .
N3 N 0.49581(16) 0.1433(2) 0.36585(10) 0.0434(5) Uani 1 1 d .
C23 C 0.40714(18) 0.3717(2) 0.13887(11) 0.0347(5) Uani 1 1 d .
C22 C 0.46087(18) 0.4233(2) 0.21264(11) 0.0352(5) Uani 1 1 d .
H22A H 0.4319 0.5068 0.2166 0.042 Uiso 1 1 calc R
H22B H 0.4442 0.3673 0.2456 0.042 Uiso 1 1 calc R
C7 C 0.0509(2) 0.3686(2) 0.30675(14) 0.0506(7) Uani 1 1 d .
C1 C 0.39573(19) 0.3709(2) 0.48406(12) 0.0402(6) Uani 1 1 d .
H1 H 0.4104 0.4545 0.4749 0.048 Uiso 1 1 calc R
C10 C 0.0201(2) 0.3842(2) 0.43426(16) 0.0521(7) Uani 1 1 d .
H10 H 0.0088 0.3878 0.4770 0.063 Uiso 1 1 calc R
C15 C 0.6226(2) 0.4113(2) 0.36213(12) 0.0405(6) Uani 1 1 d .
C28 C 0.71908(19) 0.1920(3) 0.55850(13) 0.0414(6) Uani 1 1 d .
C18 C 0.6260(2) 0.3008(3) 0.22399(14) 0.0516(7) Uani 1 1 d .
H18A H 0.6100 0.2427 0.2563 0.062 Uiso 1 1 calc R
H18B H 0.7032 0.3049 0.2351 0.062 Uiso 1 1 calc R
C4 C 0.2161(2) 0.4166(2) 0.49516(13) 0.0454(6) Uani 1 1 d .
H4A H 0.2376 0.5052 0.4964 0.054 Uiso 1 1 calc R
H4B H 0.1946 0.4007 0.5357 0.054 Uiso 1 1 calc R
C16 C 0.6345(2) 0.4913(2) 0.30362(11) 0.0406(6) Uani 1 1 d .
H16A H 0.7101 0.5040 0.3109 0.049 Uiso 1 1 calc R
H16B H 0.6029 0.5743 0.3051 0.049 Uiso 1 1 calc R
C25 C 0.5541(3) 0.4733(3) 0.10472(14) 0.0631(9) Uani 1 1 d .
C6 C 0.1367(2) 0.3850(2) 0.36664(13) 0.0445(6) Uani 1 1 d .
H6 H 0.2054 0.3902 0.3637 0.053 Uiso 1 1 calc R
C21 C 0.4544(2) 0.2417(2) 0.13311(14) 0.0439(6) Uani 1 1 d .
H21A H 0.4224 0.2088 0.0865 0.053 Uiso 1 1 calc R
H21B H 0.4382 0.1828 0.1651 0.053 Uiso 1 1 calc R
C2 C 0.4059(2) 0.1704(3) 0.49853(14) 0.0537(7) Uani 1 1 d .
H2 H 0.4311 0.0871 0.5020 0.064 Uiso 1 1 calc R
C11 C 0.5185(2) 0.0299(3) 0.34713(13) 0.0509(7) Uani 1 1 d .
H11 H 0.5840 -0.0110 0.3663 0.061 Uiso 1 1 calc R
C8 C -0.0495(3) 0.3634(3) 0.31153(19) 0.0688(9) Uani 1 1 d .
H8 H -0.1078 0.3555 0.2713 0.083 Uiso 1 1 calc R
C13 C 0.3553(2) 0.0682(3) 0.28218(13) 0.0526(7) Uani 1 1 d .
H13 H 0.2878 0.0612 0.2492 0.063 Uiso 1 1 calc R
C12 C 0.3930(2) 0.1669(3) 0.32478(12) 0.0497(7) Uani 1 1 d .
H12 H 0.3549 0.2407 0.3262 0.060 Uiso 1 1 calc R
C26 C 0.6055(2) 0.5228(3) 0.17815(13) 0.0538(7) Uani 1 1 d .
H26A H 0.5779 0.6071 0.1822 0.065 Uiso 1 1 calc R
H26B H 0.6823 0.5297 0.1880 0.065 Uiso 1 1 calc R
C9 C -0.0666(2) 0.3693(3) 0.3740(2) 0.0712(10) Uani 1 1 d .
H9 H -0.1357 0.3635 0.3763 0.085 Uiso 1 1 calc R
C19 C 0.5752(2) 0.2517(3) 0.14973(17) 0.0584(8) Uani 1 1 d .
C27 C 0.2865(2) 0.3635(3) 0.12689(12) 0.0500(7) Uani 1 1 d .
H27A H 0.2757 0.3126 0.1638 0.060 Uiso 1 1 calc R
H27B H 0.2605 0.4487 0.1308 0.060 Uiso 1 1 calc R
C14 C 0.4316(3) -0.1432(3) 0.26291(15) 0.0721(10) Uani 1 1 d .
H14A H 0.3626 -0.1827 0.2565 0.087 Uiso 1 1 calc R
H14B H 0.4863 -0.1982 0.2927 0.087 Uiso 1 1 calc R
C24 C 0.4337(2) 0.4630(3) 0.08858(12) 0.0528(7) Uani 1 1 d .
H24A H 0.4013 0.4325 0.0415 0.063 Uiso 1 1 calc R
H24B H 0.4044 0.5465 0.0921 0.063 Uiso 1 1 calc R
C3 C 0.3132(2) 0.2056(3) 0.50650(14) 0.0503(7) Uani 1 1 d .
H3 H 0.2629 0.1527 0.5158 0.060 Uiso 1 1 calc R
C20 C 0.6001(3) 0.3429(4) 0.09872(17) 0.0777(11) Uani 1 1 d .
H20A H 0.6770 0.3492 0.1088 0.093 Uiso 1 1 calc R
H20B H 0.5691 0.3109 0.0518 0.093 Uiso 1 1 calc R
O5 O 0.3657(2) 0.5866(3) 0.33714(13) 0.0872(9) Uani 1 1 d .
H19 H 0.606(2) 0.169(3) 0.1478(13) 0.056(8) Uiso 1 1 d .
H20 H 0.570(2) 0.525(3) 0.0721(15) 0.067(9) Uiso 1 1 d .
H5B H 0.351(3) 0.619(3) 0.370(2) 0.090(14) Uiso 1 1 d .
H5A H 0.421(3) 0.553(3) 0.3534(18) 0.091(14) Uiso 1 1 d .

loop_
_atom_site_aniso_label
_atom_site_aniso_U_11
_atom_site_aniso_U_22
_atom_site_aniso_U_33
_atom_site_aniso_U_23
_atom_site_aniso_U_13
_atom_site_aniso_U_12
Co1 0.0313(2) 0.0481(2) 0.02637(19) 0.00146(14) 0.00351(14) -0.00165(14)
O4 0.0427(10) 0.0553(11) 0.0384(10) 0.0015(9) 0.0052(8) -0.0041(9)
N2 0.0321(11) 0.0483(12) 0.0330(11) 0.0007(9) 0.0084(8) -0.0055(9)
O3 0.0519(12) 0.0490(10) 0.0419(11) 0.0040(9) -0.0031(8) -0.0016(9)
O2 0.0588(12) 0.0551(11) 0.0424(10) 0.0037(9) 0.0247(9) 0.0069(9)
O1 0.0333(10) 0.0831(14) 0.0535(11) 0.0273(11) 0.0073(8) 0.0056(10)
C17 0.0365(13) 0.0397(12) 0.0279(12) 0.0001(10) 0.0074(10) -0.0053(10)
N1 0.0379(12) 0.0485(12) 0.0339(11) 0.0049(9) 0.0093(9) -0.0007(10)
N4 0.0604(15) 0.0477(12) 0.0348(12) 0.0030(10) 0.0011(10) -0.0126(11)
C5 0.0358(14) 0.0350(12) 0.0493(15) 0.0041(11) 0.0150(11) 0.0023(10)
N3 0.0374(12) 0.0551(13) 0.0315(11) -0.0008(10) 0.0026(9) -0.0043(10)
C23 0.0375(13) 0.0436(13) 0.0213(11) -0.0034(10) 0.0073(9) 0.0005(10)
C22 0.0369(13) 0.0426(13) 0.0244(11) -0.0025(10) 0.0074(9) -0.0007(10)
C7 0.0540(18) 0.0355(13) 0.0496(16) 0.0040(12) -0.0009(13) 0.0056(12)
C1 0.0364(14) 0.0459(14) 0.0340(13) 0.0009(11) 0.0055(10) -0.0122(11)
C10 0.0405(16) 0.0471(15) 0.075(2) 0.0128(14) 0.0268(14) 0.0055(12)
C15 0.0383(14) 0.0490(14) 0.0270(12) -0.0019(11) 0.0006(10) -0.0114(12)
C28 0.0305(13) 0.0559(16) 0.0353(13) 0.0102(13) 0.0072(10) -0.0055(12)
C18 0.0351(15) 0.0520(15) 0.0601(18) -0.0086(14) 0.0047(12) 0.0025(12)
C4 0.0424(15) 0.0530(15) 0.0439(15) -0.0036(12) 0.0184(12) -0.0026(12)
C16 0.0403(14) 0.0459(14) 0.0305(13) 0.0000(11) 0.0044(10) -0.0107(11)
C25 0.082(2) 0.079(2) 0.0341(15) -0.0015(15) 0.0272(15) -0.0345(18)
C6 0.0361(14) 0.0481(14) 0.0475(15) 0.0041(12) 0.0107(11) 0.0030(11)
C21 0.0420(15) 0.0433(14) 0.0427(15) -0.0100(11) 0.0088(12) -0.0021(11)
C2 0.0575(18) 0.0482(16) 0.0607(18) 0.0194(14) 0.0263(14) 0.0079(14)
C11 0.0483(17) 0.0605(17) 0.0325(14) 0.0007(13) -0.0027(11) -0.0032(13)
C8 0.051(2) 0.0558(18) 0.080(2) 0.0108(17) -0.0063(17) 0.0012(15)
C13 0.0420(16) 0.0753(19) 0.0327(14) 0.0053(14) 0.0012(11) -0.0158(15)
C12 0.0380(15) 0.0712(18) 0.0346(14) 0.0000(13) 0.0042(11) -0.0009(13)
C26 0.0662(19) 0.0608(17) 0.0373(14) -0.0001(13) 0.0206(13) -0.0248(14)
C9 0.0320(16) 0.065(2) 0.111(3) 0.0214(19) 0.0158(17) 0.0032(14)
C19 0.0413(16) 0.0593(19) 0.069(2) -0.0283(16) 0.0102(14) 0.0088(13)
C27 0.0396(15) 0.0739(19) 0.0325(13) -0.0169(13) 0.0060(11) 0.0040(13)
C14 0.104(3) 0.0490(17) 0.0464(18) 0.0002(14) 0.0003(16) -0.0179(17)
C24 0.073(2) 0.0530(16) 0.0254(13) 0.0030(12) 0.0066(12) -0.0082(14)
C3 0.0498(17) 0.0505(16) 0.0555(17) 0.0167(14) 0.0237(13) -0.0044(13)
C20 0.0541(19) 0.130(3) 0.061(2) -0.044(2) 0.0346(16) -0.024(2)
O5 0.0671(18) 0.137(2) 0.0493(15) -0.0016(15) 0.0075(12) 0.0392(16)

loop_
_atom_type_symbol
_atom_type_description
_atom_type_scat_dispersion_real
_atom_type_scat_dispersion_imag
_atom_type_scat_source
C C 0.0033 0.0016 'International Tables Vol C Tables 4.2.6.8 and 6.1.1.4'
H H 0.0000 0.0000 'International Tables Vol C Tables 4.2.6.8 and 6.1.1.4'
N N 0.0061 0.0033 'International Tables Vol C Tables 4.2.6.8 and 6.1.1.4'
O O 0.0106 0.0060 'International Tables Vol C Tables 4.2.6.8 and 6.1.1.4'
Co Co 0.3494 0.9721 'International Tables Vol C Tables 4.2.6.8 and 6.1.1.4'

loop_
_geom_angle_atom_site_label_1
_geom_angle_atom_site_label_2
_geom_angle_atom_site_label_3
_geom_angle
_geom_angle_site_symmetry_1
_geom_angle_site_symmetry_3
O3 Co1 N3 98.87(8) . .
O3 Co1 N1 103.44(8) . .
N3 Co1 N1 91.01(8) . .
O3 Co1 O1 101.65(7) . .
N3 Co1 O1 94.30(8) . .
N1 Co1 O1 153.20(8) . .
O3 Co1 O2 158.96(8) . .
N3 Co1 O2 92.92(7) . .
N1 Co1 O2 93.65(7) . .
O1 Co1 O2 59.89(7) . .
O3 Co1 O4 60.21(6) . .
N3 Co1 O4 158.23(8) . .
N1 Co1 O4 88.53(7) . .
O1 Co1 O4 95.87(7) . .
O2 Co1 O4 108.83(7) . .
O3 Co1 C28 30.23(7) . .
N3 Co1 C28 128.52(9) . .
N1 Co1 C28 94.97(8) . .
O1 Co1 C28 102.05(7) . .
O2 Co1 C28 137.36(8) . .
O4 Co1 C28 30.09(7) . .
O3 Co1 C15 131.32(8) . .
N3 Co1 C15 91.56(8) . .
N1 Co1 C15 123.90(8) . .
O1 Co1 C15 29.84(7) . .
O2 Co1 C15 30.25(7) . .
O4 Co1 C15 106.70(7) . .
C28 Co1 C15 124.91(8) . .
C28 O4 Co1 84.89(14) . .
C1 N2 C3 106.3(2) . .
C1 N2 C4 126.4(2) . .
C3 N2 C4 126.7(2) . .
C28 O3 Co1 94.79(15) . .
C15 O2 Co1 89.70(15) . .
C15 O1 Co1 90.54(15) . .
C22 C17 C18 108.26(19) . .
C22 C17 C26 107.8(2) . .
C18 C17 C26 109.1(2) . .
C22 C17 C16 111.62(19) . .
C18 C17 C16 112.33(19) . .
C26 C17 C16 107.67(19) . .
C1 N1 C2 104.3(2) . .
C1 N1 Co1 130.95(17) . .
C2 N1 Co1 122.43(18) . .
C11 N4 C13 107.2(2) . .
C11 N4 C14 126.5(3) . .
C13 N4 C14 126.4(2) . .
C10 C5 C6 118.2(2) . .
C10 C5 C4 121.2(2) . .
C6 C5 C4 120.5(2) . .
C11 N3 C12 105.1(2) . .
C11 N3 Co1 128.82(17) . .
C12 N3 Co1 125.82(19) . .
C21 C23 C24 108.8(2) . .
C21 C23 C27 111.6(2) . .
C24 C23 C27 112.4(2) . .
C21 C23 C22 108.63(19) . .
C24 C23 C22 107.61(19) . .
C27 C23 C22 107.65(18) . .
C17 C22 C23 112.21(18) . .
C8 C7 C6 118.7(3) . .
C8 C7 C14 120.7(3) . 2
C6 C7 C14 120.6(3) . 2
N1 C1 N2 112.6(2) . .
C5 C10 C9 120.5(3) . .
O1 C15 O2 119.0(2) . .
O1 C15 C16 121.0(2) . .
O2 C15 C16 119.9(2) . .
O1 C15 Co1 59.62(13) . .
O2 C15 Co1 60.04(13) . .
C16 C15 Co1 171.61(16) . .
O4 C28 O3 119.7(2) . .
O4 C28 C27 120.8(2) . 4_666
O3 C28 C27 119.5(2) . 4_666
O4 C28 Co1 65.02(12) . .
O3 C28 Co1 54.98(12) . .
C27 C28 Co1 170.89(18) 4_666 .
C17 C18 C19 109.7(2) . .
N2 C4 C5 112.5(2) . .
C15 C16 C17 114.37(19) . .
C20 C25 C24 109.6(2) . .
C20 C25 C26 108.9(3) . .
C24 C25 C26 109.9(2) . .
C7 C6 C5 121.4(3) . .
C23 C21 C19 110.3(2) . .
C3 C2 N1 110.7(2) . .
N3 C11 N4 111.2(2) . .
C7 C8 C9 121.5(3) . .
C12 C13 N4 106.3(2) . .
C13 C12 N3 110.2(3) . .
C25 C26 C17 110.7(2) . .
C8 C9 C10 119.5(3) . .
C21 C19 C20 109.4(3) . .
C21 C19 C18 109.6(2) . .
C20 C19 C18 109.9(2) . .
C28 C27 C23 116.2(2) 4_565 .
N4 C14 C7 112.2(2) . 2_545
C25 C24 C23 110.5(2) . .
C2 C3 N2 106.1(2) . .
C25 C20 C19 109.3(2) . .

loop_
_geom_bond_atom_site_label_1
_geom_bond_atom_site_label_2
_geom_bond_distance
_geom_bond_site_symmetry_2
Co1 O3 2.0515(17) .
Co1 N3 2.062(2) .
Co1 N1 2.082(2) .
Co1 O1 2.1582(18) .
Co1 O2 2.1674(18) .
Co1 O4 2.2718(16) .
Co1 C28 2.496(2) .
Co1 C15 2.502(2) .
O4 C28 1.256(3) .
N2 C1 1.342(3) .
N2 C3 1.374(3) .
N2 C4 1.457(3) .
O3 C28 1.261(3) .
O2 C15 1.260(3) .
O1 C15 1.245(3) .
C17 C22 1.526(3) .
C17 C18 1.529(3) .
C17 C26 1.529(3) .
C17 C16 1.545(3) .
N1 C1 1.308(3) .
N1 C2 1.378(3) .
N4 C11 1.343(3) .
N4 C13 1.356(3) .
N4 C14 1.465(3) .
C5 C10 1.375(3) .
C5 C6 1.390(3) .
C5 C4 1.499(3) .
N3 C11 1.313(3) .
N3 C12 1.367(3) .
C23 C21 1.520(3) .
C23 C24 1.524(3) .
C23 C27 1.533(3) .
C23 C22 1.539(3) .
C7 C8 1.360(4) .
C7 C6 1.382(4) .
C7 C14 1.515(4) 2
C10 C9 1.391(4) .
C15 C16 1.507(3) .
C28 C27 1.508(3) 4_666
C18 C19 1.533(4) .
C25 C20 1.517(5) .
C25 C24 1.519(4) .
C25 C26 1.521(4) .
C21 C19 1.523(4) .
C2 C3 1.337(4) .
C8 C9 1.364(5) .
C13 C12 1.339(4) .
C19 C20 1.525(5) .
C27 C28 1.508(3) 4_565
C14 C7 1.515(4) 2_545
